data_4089292
loop_
_publ_author_name
'Lifschitz, Alejo M.'
'Hirscher, Nathanael A.'
'Lee, Heui Beom'
'Buss, Joshua A.'
'Agapie, Theodor'

_publ_section_title
;
 Ethylene Tetramerization Catalysis: Effects of Aluminum-Induced
 Isomerization of PNP to PPN Ligands
;
_journal_issue 8
_journal_name_full Organometallics
_journal_page_first 1640
_journal_paper_doi 10.1021/acs.organomet.7b00189
_journal_volume 36
_journal_year 2017
_chemical_formula_moiety '0.5(C54 H54 Cl6 Cr2 N2 P4), 3(C H2 Cl2)'
_chemical_formula_sum 'C30 H33 Cl9 Cr N P2'
_chemical_formula_weight 840.56
_space_group_crystal_system triclinic
_space_group_IT_number 2
_space_group_name_Hall '-P 1'
_space_group_name_H-M_alt 'P -1'
_atom_sites_solution_hydrogens geom
_atom_sites_solution_primary direct
_audit_creation_date 2016-04-28
_audit_creation_method
;
Olex2 1.2
(compiled 2016.02.19 svn.r3266 for OlexSys, GUI svn.r5155)
;
_cell_angle_alpha 94.594(5)
_cell_angle_beta 92.147(5)
_cell_angle_gamma 109.222(4)
_cell_formula_units_Z 4
_cell_length_a 13.5833(11)
_cell_length_b 14.3977(14)
_cell_length_c 20.235(2)
_cell_measurement_reflns_used 9630
_cell_measurement_temperature 100(2)
_cell_measurement_theta_max 38.79
_cell_measurement_theta_min 2.66
_cell_volume 3716.1(6)
_computing_cell_refinement 'SAINT v8.34A (Bruker, 2013)'
_computing_data_collection 'APEX3 (Bruker, 2016)'
_computing_data_reduction 'SAINT v8.34A (Bruker, 2013)'
_computing_molecular_graphics 'Olex2 (Dolomanov et al., 2009)'
_computing_publication_material 'Olex2 (Dolomanov et al., 2009)'
_computing_structure_refinement 'ShelXL (Sheldrick, 2015)'
_computing_structure_solution 'XT (Sheldrick, 2015)'
_diffrn_ambient_temperature 100.01
_diffrn_detector_area_resol_mean 10.24
_diffrn_measured_fraction_theta_full 0.999
_diffrn_measured_fraction_theta_max 0.960
_diffrn_measurement_device_type 'Bruker D8 VENTURE Kappa Duo PHOTON 100 CMOS'
_diffrn_measurement_method '\f and \w scans'
_diffrn_radiation_type MoK\a
_diffrn_radiation_wavelength 0.71073
_diffrn_reflns_av_R_equivalents 0.0581
_diffrn_reflns_av_unetI/netI 0.0663
_diffrn_reflns_Laue_measured_fraction_full 0.999
_diffrn_reflns_Laue_measured_fraction_max 0.960
_diffrn_reflns_limit_h_max 24
_diffrn_reflns_limit_h_min -24
_diffrn_reflns_limit_k_max 25
_diffrn_reflns_limit_k_min -25
_diffrn_reflns_limit_l_max 35
_diffrn_reflns_limit_l_min -35
_diffrn_reflns_number 289169
_diffrn_reflns_point_group_measured_fraction_full 0.999
_diffrn_reflns_point_group_measured_fraction_max 0.960
_diffrn_reflns_theta_full 26.000
_diffrn_reflns_theta_max 40.000
_diffrn_reflns_theta_min 2.401
_diffrn_source 'I\mS HB micro-focus sealed tube'
_diffrn_standards_number 0
_exptl_absorpt_coefficient_mu 1.064
_exptl_absorpt_correction_T_max 0.7479
_exptl_absorpt_correction_T_min 0.6318
_exptl_absorpt_correction_type multi-scan
_exptl_absorpt_process_details
;
SADABS-2014/4 (Bruker,2014/4) was used for absorption correction.
wR2(int) was 0.0967 before and 0.0602 after correction.
The Ratio of minimum to maximum transmission is 0.8448.
The \l/2 correction factor is 0.00150.
;
_exptl_crystal_colour blue
_exptl_crystal_colour_primary blue
_exptl_crystal_density_diffrn 1.502
_exptl_crystal_density_meas ?
_exptl_crystal_description block
_exptl_crystal_F_000 1708
_refine_diff_density_max 1.114
_refine_diff_density_min -1.589
_refine_diff_density_rms 0.121
_refine_ls_extinction_method none
_refine_ls_goodness_of_fit_ref 1.047
_refine_ls_hydrogen_treatment constr
_refine_ls_matrix_type full
_refine_ls_number_parameters 837
_refine_ls_number_reflns 44225
_refine_ls_number_restraints 0
_refine_ls_restrained_S_all 1.047
_refine_ls_R_factor_all 0.1128
_refine_ls_R_factor_gt 0.0585
_refine_ls_shift/su_max 0.006
_refine_ls_shift/su_mean 0.000
_refine_ls_structure_factor_coef Fsqd
_refine_ls_weighting_details 'w=1/[\s^2^(Fo^2^)+(0.0452P)^2^+4.3015P] where P=(Fo^2^+2Fc^2^)/3'
_refine_ls_weighting_scheme calc
_refine_ls_wR_factor_gt 0.1156
_refine_ls_wR_factor_ref 0.1340
_reflns_Friedel_coverage 0.000
_reflns_number_gt 28611
_reflns_number_total 44225
_reflns_threshold_expression 'I > 2\s(I)'
_cod_data_source_file om7b00189_si_003.cif
_cod_data_source_block 4
_cod_depositor_comments
;
The following automatic conversions were performed:

data item '_exptl_crystal_density_meas' value 'not measured' was
changed to '?' -- the value is perceived as not measured.

Automatic conversion script
Id: cif_fix_values 6909 2019-04-08 15:41:33Z antanas 
;
_cod_original_cell_volume 3716.2(6)
_cod_database_code 4089292
_shelxl_version_number 2014-3
_shelx_space_group_comment
;
The symmetry employed for this shelxl refinement is uniquely defined
by the following loop, which should always be used as a source of
symmetry information in preference to the above space-group names.
They are only intended as comments.
;
_olex2_refinement_description
;
1. Fixed Uiso
 At 1.2 times of:
  All C(H) groups, All C(H,H) groups, All C(H,H,H,H) groups
 At 1.5 times of:
  All C(H,H,H) groups
2. Others
 Sof(H57C)=Sof(H57D)=Sof(Cl22)=Sof(Cl24)=1-FVAR(1)
 Sof(Cl23)=Sof(Cl21)=Sof(H57A)=Sof(H57B)=FVAR(1)
 Sof(H60C)=Sof(H60D)=Sof(Cl19)=Sof(Cl18)=1-FVAR(2)
 Sof(Cl20)=Sof(Cl17)=Sof(H60A)=Sof(H60B)=FVAR(2)
 Sof(H58C)=Sof(H58D)=Sof(Cl15)=1-FVAR(3)
 Sof(Cl16)=Sof(H58A)=Sof(H58B)=FVAR(3)
 Sof(H59C)=Sof(H59D)=Sof(Cl12)=1-FVAR(4)
 Sof(Cl13)=Sof(H59A)=Sof(H59B)=FVAR(4)
3.a Ternary CH refined with riding coordinates:
 C1(H1), C28(H28)
3.b Secondary CH2 refined with riding coordinates:
 C57(H57A,H57B), C57(H57C,H57D), C60(H60A,H60B), C60(H60C,H60D), C56(H56A,
 H56B), C58(H58A,H58B), C58(H58C,H58D), C59(H59A,H59B), C59(H59C,H59D),
 C55(H55A,H55B)
3.c Aromatic/amide H refined with riding coordinates:
 C54(H54), C25(H25), C15(H15), C17(H17), C13(H13), C11(H11), C50(H50),
 C47(H47), C7(H7), C14(H14), C23(H23), C27(H27), C24(H24), C48(H48), C42(H42),
 C32(H32), C52(H52), C6(H6), C53(H53), C5(H5), C34(H34), C33(H33), C51(H51),
 C12(H12), C9(H9), C39(H39), C40(H40), C36(H36), C26(H26), C19(H19), C21(H21),
 C45(H45), C41(H41), C44(H44), C46(H46), C38(H38), C35(H35), C8(H8), C20(H20),
 C18(H18)
3.d Idealised Me refined as rotating group:
 C3(H3A,H3B,H3C), C29(H29A,H29B,H29C), C2(H2A,H2B,H2C), C30(H30A,H30B,H30C)
;
_olex2_submission_special_instructions 'No special instructions were received'

loop_
_space_group_symop_operation_xyz
'x, y, z'
'-x, -y, -z'

loop_
_atom_site_label
_atom_site_type_symbol
_atom_site_fract_x
_atom_site_fract_y
_atom_site_fract_z
_atom_site_U_iso_or_equiv
_atom_site_adp_type
_atom_site_occupancy
_atom_site_site_symmetry_order
_atom_site_calc_flag
_atom_site_refinement_flags_posn
_atom_site_refinement_flags_occupancy
_atom_site_disorder_assembly
_atom_site_disorder_group
Cr1 Cr 0.63662(2) 0.55046(2) 0.49730(2) 0.00891(4) Uani 1 1 d . . . .
Cr2 Cr 1.36260(2) 0.94836(2) -0.00267(2) 0.00906(4) Uani 1 1 d . . . .
Cl5 Cl 1.50699(3) 0.89197(3) 0.00214(2) 0.01258(6) Uani 1 1 d . . . .
P1 P 0.77438(3) 0.68384(3) 0.45356(2) 0.00976(7) Uani 1 1 d . . . .
Cl6 Cl 1.24019(3) 1.02498(3) -0.00210(2) 0.01278(6) Uani 1 1 d . . . .
Cl3 Cl 0.75538(3) 0.47077(3) 0.50253(2) 0.01315(6) Uani 1 1 d . . . .
Cl1 Cl 0.67418(3) 0.62783(3) 0.60337(2) 0.01634(7) Uani 1 1 d . . . .
Cl2 Cl 0.50708(3) 0.39354(3) 0.51129(2) 0.01221(6) Uani 1 1 d . . . .
P4 P 1.22666(3) 0.80571(3) 0.03101(2) 0.01042(7) Uani 1 1 d . . . .
P2 P 0.64565(3) 0.52668(3) 0.37405(2) 0.01030(7) Uani 1 1 d . . . .
Cl4 Cl 1.33118(3) 0.89173(3) -0.11320(2) 0.01725(7) Uani 1 1 d . . . .
P3 P 1.35084(3) 0.95042(3) 0.12077(2) 0.01006(7) Uani 1 1 d . . . .
Cl14 Cl 1.11141(6) 0.56770(5) 0.33092(3) 0.04183(15) Uani 1 1 d . . . .
Cl8 Cl 0.94815(6) 0.50069(5) 0.17436(3) 0.04417(15) Uani 1 1 d . . . .
Cl11 Cl 1.08858(6) 1.06867(5) -0.17807(3) 0.04227(15) Uani 1 1 d . . . .
Cl20 Cl 1.60225(10) 0.64354(6) 0.09529(5) 0.0299(3) Uani 0.888(10) 1 d . P A 1
Cl13 Cl 1.0872(2) 0.8732(2) -0.23373(15) 0.0378(8) Uani 0.77(4) 1 d . P B 1
Cl10 Cl 1.11472(6) 1.02660(6) 0.35209(4) 0.05340(18) Uani 1 1 d . . . .
Cl7 Cl 0.88194(5) 0.65314(5) 0.12016(4) 0.04391(15) Uani 1 1 d . . . .
Cl17 Cl 1.61403(9) 0.69154(9) -0.04247(6) 0.0281(3) Uani 0.888(10) 1 d . P A 1
Cl23 Cl 1.3971(4) 0.7965(3) 0.3821(3) 0.0332(8) Uani 0.62(4) 1 d . P C 1
Cl21 Cl 1.4243(6) 0.8650(5) 0.5261(3) 0.0411(6) Uani 0.62(4) 1 d . P C 1
Cl9 Cl 1.32207(6) 1.01186(6) 0.37821(3) 0.05057(18) Uani 1 1 d . . . .
Cl16 Cl 1.0925(4) 0.3686(3) 0.27004(19) 0.0411(6) Uani 0.61(4) 1 d . P D 1
C54 C 1.05916(13) 0.74668(13) -0.06216(9) 0.0174(3) Uani 1 1 d . . . .
H54 H 1.0986 0.7135 -0.0862 0.021 Uiso 1 1 calc R . . .
C22 C 0.55310(12) 0.53408(12) 0.30878(8) 0.0143(3) Uani 1 1 d . . . .
C25 C 0.41050(17) 0.54444(16) 0.20860(11) 0.0289(4) Uani 1 1 d . . . .
H25 H 0.3614 0.5474 0.1749 0.035 Uiso 1 1 calc R . . .
C15 C 0.95965(13) 0.63875(13) 0.46234(9) 0.0156(3) Uani 1 1 d . . . .
H15 H 0.9350 0.5979 0.4218 0.019 Uiso 1 1 calc R . . .
C17 C 0.59746(14) 0.32849(12) 0.34240(9) 0.0192(3) Uani 1 1 d . . . .
H17 H 0.5330 0.3254 0.3604 0.023 Uiso 1 1 calc R . . .
N1 N 0.75368(10) 0.62978(10) 0.37413(7) 0.0117(2) Uani 1 1 d . . . .
C31 C 1.44494(12) 0.93113(12) 0.17998(8) 0.0128(3) Uani 1 1 d . . . .
C13 C 1.08814(14) 0.70002(15) 0.55490(10) 0.0223(3) Uani 1 1 d . . . .
H13 H 1.1518 0.7020 0.5770 0.027 Uiso 1 1 calc R . . .
C11 C 0.93797(13) 0.75343(12) 0.54969(8) 0.0160(3) Uani 1 1 d . . . .
H11 H 0.8986 0.7912 0.5686 0.019 Uiso 1 1 calc R . . .
C1 C 0.79522(12) 0.67079(12) 0.31113(8) 0.0147(3) Uani 1 1 d . . . .
H1 H 0.7727 0.6144 0.2755 0.018 Uiso 1 1 calc R . . .
C50 C 1.03801(13) 0.84311(13) 0.03585(9) 0.0176(3) Uani 1 1 d . . . .
H50 H 1.0629 0.8756 0.0790 0.021 Uiso 1 1 calc R . . .
C4 C 0.77617(12) 0.81036(11) 0.45242(8) 0.0128(3) Uani 1 1 d . . . .
C43 C 1.22695(12) 0.67888(11) 0.02387(8) 0.0138(3) Uani 1 1 d . . . .
C10 C 0.90269(11) 0.69572(11) 0.48893(8) 0.0122(2) Uani 1 1 d . . . .
C47 C 1.14209(14) 0.50771(13) 0.04257(10) 0.0200(3) Uani 1 1 d . . . .
H47 H 1.0815 0.4560 0.0524 0.024 Uiso 1 1 calc R . . .
C7 C 0.77394(15) 1.00167(13) 0.44170(10) 0.0214(3) Uani 1 1 d . . . .
H7 H 0.7731 1.0667 0.4376 0.026 Uiso 1 1 calc R . . .
C14 C 1.05270(14) 0.64171(15) 0.49521(10) 0.0208(3) Uani 1 1 d . . . .
H14 H 1.0921 0.6036 0.4767 0.025 Uiso 1 1 calc R . . .
C23 C 0.48684(15) 0.58885(15) 0.32101(9) 0.0221(3) Uani 1 1 d . . . .
H23 H 0.4902 0.6230 0.3636 0.027 Uiso 1 1 calc R . . .
C3 C 0.74927(14) 0.74792(14) 0.28956(9) 0.0205(3) Uani 1 1 d . . . .
H3A H 0.6734 0.7237 0.2928 0.031 Uiso 1 1 calc GR . . .
H3B H 0.7648 0.7601 0.2435 0.031 Uiso 1 1 calc GR . . .
H3C H 0.7801 0.8096 0.3185 0.031 Uiso 1 1 calc GR . . .
C27 C 0.54813(15) 0.48597(13) 0.24517(9) 0.0197(3) Uani 1 1 d . . . .
H27 H 0.5937 0.4495 0.2358 0.024 Uiso 1 1 calc R . . .
C24 C 0.41600(16) 0.59365(17) 0.27123(11) 0.0280(4) Uani 1 1 d . . . .
H24 H 0.3710 0.6309 0.2801 0.034 Uiso 1 1 calc R . . .
N2 N 1.24342(10) 0.84600(10) 0.11337(7) 0.0116(2) Uani 1 1 d . . . .
C48 C 1.13764(13) 0.60219(12) 0.03735(9) 0.0160(3) Uani 1 1 d . . . .
H48 H 1.0738 0.6145 0.0430 0.019 Uiso 1 1 calc R . . .
C42 C 1.41117(14) 1.14329(12) 0.17206(9) 0.0182(3) Uani 1 1 d . . . .
H42 H 1.4787 1.1428 0.1618 0.022 Uiso 1 1 calc R . . .
C32 C 1.47016(14) 0.98352(13) 0.24274(9) 0.0177(3) Uani 1 1 d . . . .
H32 H 1.4365 1.0296 0.2560 0.021 Uiso 1 1 calc R . . .
C52 C 0.90697(14) 0.79732(15) -0.05511(10) 0.0239(4) Uani 1 1 d . . . .
H52 H 0.8426 0.7986 -0.0744 0.029 Uiso 1 1 calc R . . .
C6 C 0.86831(14) 0.98327(12) 0.44320(10) 0.0212(3) Uani 1 1 d . . . .
H6 H 0.9319 1.0358 0.4403 0.025 Uiso 1 1 calc R . . .
C53 C 0.96429(14) 0.74804(15) -0.08988(10) 0.0234(4) Uani 1 1 d . . . .
H53 H 0.9387 0.7151 -0.1328 0.028 Uiso 1 1 calc R . . .
C5 C 0.86966(13) 0.88819(12) 0.44898(9) 0.0165(3) Uani 1 1 d . . . .
H5 H 0.9343 0.8760 0.4506 0.020 Uiso 1 1 calc R . . .
C34 C 1.59259(17) 0.90075(16) 0.26776(10) 0.0264(4) Uani 1 1 d . . . .
H34 H 1.6440 0.8916 0.2972 0.032 Uiso 1 1 calc R . . .
C33 C 1.54434(17) 0.96873(15) 0.28602(10) 0.0249(4) Uani 1 1 d . . . .
H33 H 1.5619 1.0056 0.3284 0.030 Uiso 1 1 calc R . . .
C51 C 0.94359(14) 0.84451(15) 0.00757(10) 0.0224(3) Uani 1 1 d . . . .
H51 H 0.9042 0.8780 0.0314 0.027 Uiso 1 1 calc R . . .
C57 C 1.3320(2) 0.78329(18) 0.45962(16) 0.0434(6) Uani 1 1 d . . . .
H57A H 1.3112 0.7138 0.4702 0.052 Uiso 0.62(4) 1 calc R P C 1
H57B H 1.2683 0.8021 0.4555 0.052 Uiso 0.62(4) 1 calc R P C 1
H57C H 1.3092 0.7121 0.4662 0.052 Uiso 0.38(4) 1 calc R P C 2
H57D H 1.2683 0.8022 0.4562 0.052 Uiso 0.38(4) 1 calc R P C 2
C60 C 1.66399(16) 0.73045(15) 0.04024(10) 0.0255(4) Uani 1 1 d . . . .
H60A H 1.6543 0.7943 0.0539 0.031 Uiso 0.888(10) 1 calc R P A 1
H60B H 1.7399 0.7412 0.0432 0.031 Uiso 0.888(10) 1 calc R P A 1
H60C H 1.7356 0.7271 0.0443 0.031 Uiso 0.112(10) 1 calc R P A 2
H60D H 1.6684 0.8006 0.0415 0.031 Uiso 0.112(10) 1 calc R P A 2
C12 C 1.03086(14) 0.75541(14) 0.58234(9) 0.0200(3) Uani 1 1 d . . . .
H12 H 1.0550 0.7948 0.6235 0.024 Uiso 1 1 calc R . . .
C49 C 1.09596(12) 0.79429(11) 0.00117(8) 0.0128(3) Uani 1 1 d . . . .
C9 C 0.68193(13) 0.82942(12) 0.45139(9) 0.0157(3) Uani 1 1 d . . . .
H9 H 0.6182 0.7771 0.4542 0.019 Uiso 1 1 calc R . . .
C56 C 0.84302(19) 0.52788(19) 0.13845(12) 0.0364(5) Uani 1 1 d . . . .
H56A H 0.7863 0.5157 0.1693 0.044 Uiso 1 1 calc R . . .
H56B H 0.8156 0.4838 0.0970 0.044 Uiso 1 1 calc R . . .
C39 C 1.21355(16) 1.14752(15) 0.19907(9) 0.0225(3) Uani 1 1 d . . . .
H39 H 1.1459 1.1490 0.2079 0.027 Uiso 1 1 calc R . . .
C29 C 1.25125(15) 0.71801(14) 0.19000(10) 0.0219(3) Uani 1 1 d . . . .
H29A H 1.2809 0.6918 0.1524 0.033 Uiso 1 1 calc GR . . .
H29B H 1.2048 0.6631 0.2115 0.033 Uiso 1 1 calc GR . . .
H29C H 1.3078 0.7587 0.2221 0.033 Uiso 1 1 calc GR . . .
C2 C 0.91422(13) 0.71127(14) 0.31394(10) 0.0205(3) Uani 1 1 d . . . .
H2A H 0.9401 0.7643 0.3502 0.031 Uiso 1 1 calc GR . . .
H2B H 0.9369 0.7373 0.2717 0.031 Uiso 1 1 calc GR . . .
H2C H 0.9422 0.6581 0.3217 0.031 Uiso 1 1 calc GR . . .
C37 C 1.32430(12) 1.05747(11) 0.15852(8) 0.0129(3) Uani 1 1 d . . . .
C30 C 1.16169(16) 0.83859(15) 0.22319(10) 0.0245(4) Uani 1 1 d . . . .
H30A H 1.2249 0.8910 0.2426 0.037 Uiso 1 1 calc GR . . .
H30B H 1.1319 0.7939 0.2568 0.037 Uiso 1 1 calc GR . . .
H30C H 1.1105 0.8681 0.2078 0.037 Uiso 1 1 calc GR . . .
C40 C 1.29988(18) 1.23154(14) 0.21474(10) 0.0250(4) Uani 1 1 d . . . .
H40 H 1.2919 1.2902 0.2350 0.030 Uiso 1 1 calc R . . .
C36 C 1.49251(14) 0.86089(13) 0.16245(9) 0.0182(3) Uani 1 1 d . . . .
H36 H 1.4746 0.8233 0.1203 0.022 Uiso 1 1 calc R . . .
C26 C 0.47670(18) 0.49132(15) 0.19561(10) 0.0273(4) Uani 1 1 d . . . .
H26 H 0.4736 0.4582 0.1527 0.033 Uiso 1 1 calc R . . .
C19 C 0.70615(18) 0.24643(15) 0.28931(10) 0.0270(4) Uani 1 1 d . . . .
H19 H 0.7154 0.1877 0.2702 0.032 Uiso 1 1 calc R . . .
C58 C 1.1431(2) 0.45998(17) 0.33732(12) 0.0343(5) Uani 1 1 d . . . .
H58A H 1.1165 0.4317 0.3788 0.041 Uiso 0.61(4) 1 calc R P D 1
H58B H 1.2201 0.4780 0.3410 0.041 Uiso 0.61(4) 1 calc R P D 1
H58C H 1.1011 0.4206 0.3707 0.041 Uiso 0.39(4) 1 calc R P D 2
H58D H 1.2180 0.4775 0.3518 0.041 Uiso 0.39(4) 1 calc R P D 2
C21 C 0.77240(14) 0.42343(13) 0.31715(9) 0.0187(3) Uani 1 1 d . . . .
H21 H 0.8275 0.4848 0.3182 0.022 Uiso 1 1 calc R . . .
C45 C 1.32277(15) 0.56368(13) 0.01737(11) 0.0235(4) Uani 1 1 d . . . .
H45 H 1.3855 0.5501 0.0097 0.028 Uiso 1 1 calc R . . .
C41 C 1.39822(17) 1.22918(14) 0.20053(10) 0.0247(4) Uani 1 1 d . . . .
H41 H 1.4575 1.2871 0.2104 0.030 Uiso 1 1 calc R . . .
C28 C 1.18925(13) 0.78112(13) 0.16499(9) 0.0170(3) Uani 1 1 d . . . .
H28 H 1.1220 0.7345 0.1431 0.020 Uiso 1 1 calc R . . .
C44 C 1.31924(13) 0.65901(12) 0.01240(10) 0.0188(3) Uani 1 1 d . . . .
H44 H 1.3794 0.7100 0.0013 0.023 Uiso 1 1 calc R . . .
C46 C 1.23473(15) 0.48894(13) 0.03347(10) 0.0223(3) Uani 1 1 d . . . .
H46 H 1.2380 0.4249 0.0383 0.027 Uiso 1 1 calc R . . .
C38 C 1.22516(14) 1.06079(13) 0.17049(9) 0.0178(3) Uani 1 1 d . . . .
H38 H 1.1654 1.0038 0.1592 0.021 Uiso 1 1 calc R . . .
C35 C 1.56577(16) 0.84585(16) 0.20628(10) 0.0245(4) Uani 1 1 d . . . .
H35 H 1.5976 0.7978 0.1941 0.029 Uiso 1 1 calc R . . .
C8 C 0.68114(14) 0.92497(13) 0.44620(10) 0.0191(3) Uani 1 1 d . . . .
H8 H 0.6168 0.9377 0.4457 0.023 Uiso 1 1 calc R . . .
C59 C 1.1389(2) 0.97168(17) -0.17015(12) 0.0346(5) Uani 1 1 d . . . .
H59A H 1.1226 0.9461 -0.1264 0.042 Uiso 0.77(4) 1 calc R P B 1
H59B H 1.2159 0.9978 -0.1714 0.042 Uiso 0.77(4) 1 calc R P B 1
H59C H 1.2159 0.9983 -0.1621 0.042 Uiso 0.23(4) 1 calc R P B 2
H59D H 1.1092 0.9345 -0.1323 0.042 Uiso 0.23(4) 1 calc R P B 2
C16 C 0.67720(13) 0.41949(12) 0.34233(8) 0.0142(3) Uani 1 1 d . . . .
C20 C 0.78633(17) 0.33657(15) 0.29046(10) 0.0249(4) Uani 1 1 d . . . .
H20 H 0.8510 0.3390 0.2730 0.030 Uiso 1 1 calc R . . .
C18 C 0.61286(17) 0.24262(14) 0.31612(10) 0.0250(4) Uani 1 1 d . . . .
H18 H 0.5589 0.1808 0.3166 0.030 Uiso 1 1 calc R . . .
C55 C 1.2489(2) 1.0916(2) 0.36989(14) 0.0457(7) Uani 1 1 d . . . .
H55A H 1.2585 1.1354 0.4116 0.055 Uiso 1 1 calc R . . .
H55B H 1.2756 1.1338 0.3338 0.055 Uiso 1 1 calc R . . .
Cl22 Cl 1.4023(14) 0.8440(13) 0.5250(4) 0.0441(16) Uani 0.38(4) 1 d . P C 2
Cl24 Cl 1.3855(9) 0.7975(6) 0.3899(6) 0.054(2) Uani 0.38(4) 1 d . P C 2
Cl19 Cl 1.5936(12) 0.676(3) 0.1009(10) 0.098(6) Uani 0.112(10) 1 d . P A 2
Cl18 Cl 1.594(2) 0.661(3) -0.0360(9) 0.081(5) Uani 0.112(10) 1 d . P A 2
Cl15 Cl 1.1169(19) 0.3907(18) 0.2594(9) 0.064(4) Uani 0.39(4) 1 d . P D 2
Cl12 Cl 1.105(3) 0.895(4) -0.2434(16) 0.072(6) Uani 0.23(4) 1 d . P B 2

loop_
_atom_site_aniso_label
_atom_site_aniso_U_11
_atom_site_aniso_U_22
_atom_site_aniso_U_33
_atom_site_aniso_U_23
_atom_site_aniso_U_13
_atom_site_aniso_U_12
Cr1 0.00748(9) 0.00909(9) 0.01074(10) 0.00169(7) 0.00128(7) 0.00330(7)
Cr2 0.00709(9) 0.00905(9) 0.01132(10) 0.00154(8) 0.00127(7) 0.00288(7)
Cl5 0.00877(13) 0.01010(14) 0.01956(17) 0.00306(12) 0.00238(12) 0.00356(11)
P1 0.00767(15) 0.00916(15) 0.01266(16) 0.00145(12) 0.00081(12) 0.00301(12)
Cl6 0.01032(14) 0.01311(15) 0.01659(16) 0.00218(12) 0.00095(11) 0.00598(12)
Cl3 0.01079(14) 0.01329(15) 0.01738(16) 0.00242(12) 0.00056(12) 0.00653(12)
Cl1 0.01702(16) 0.01849(17) 0.01349(16) -0.00182(13) 0.00042(12) 0.00675(13)
Cl2 0.00926(13) 0.01056(14) 0.01818(16) 0.00392(12) 0.00298(11) 0.00434(11)
P4 0.00777(15) 0.00929(15) 0.01416(17) 0.00179(13) 0.00115(12) 0.00261(12)
P2 0.00952(15) 0.01025(15) 0.01104(16) 0.00104(12) 0.00025(12) 0.00323(12)
Cl4 0.01614(16) 0.02260(18) 0.01356(16) -0.00174(13) 0.00043(13) 0.00808(14)
P3 0.00864(15) 0.01049(15) 0.01148(16) 0.00139(12) 0.00066(12) 0.00372(12)
Cl14 0.0663(4) 0.0480(3) 0.0292(3) 0.0111(2) 0.0087(3) 0.0410(3)
Cl8 0.0451(3) 0.0496(4) 0.0431(3) 0.0181(3) 0.0050(3) 0.0196(3)
Cl11 0.0522(4) 0.0424(3) 0.0479(3) 0.0198(3) 0.0188(3) 0.0318(3)
Cl20 0.0331(4) 0.0238(5) 0.0299(4) 0.0066(2) 0.0102(3) 0.0039(3)
Cl13 0.0379(12) 0.0447(12) 0.0291(6) -0.0112(8) -0.0026(6) 0.0156(8)
Cl10 0.0510(4) 0.0656(5) 0.0507(4) -0.0041(3) 0.0148(3) 0.0302(4)
Cl7 0.0413(3) 0.0362(3) 0.0538(4) -0.0026(3) -0.0127(3) 0.0158(3)
Cl17 0.0309(4) 0.0333(5) 0.0233(4) -0.0011(3) -0.0023(3) 0.0160(3)
Cl23 0.0295(9) 0.0388(12) 0.0335(10) 0.0006(6) 0.0064(8) 0.0146(7)
Cl21 0.0493(15) 0.0372(14) 0.0424(9) 0.0080(10) 0.0180(10) 0.0195(11)
Cl9 0.0614(4) 0.0685(5) 0.0378(3) 0.0016(3) 0.0109(3) 0.0433(4)
Cl16 0.0440(12) 0.0485(11) 0.0275(9) -0.0131(8) -0.0068(8) 0.0157(13)
C54 0.0151(7) 0.0181(7) 0.0175(7) 0.0013(6) -0.0006(6) 0.0036(6)
C22 0.0128(6) 0.0149(7) 0.0138(7) 0.0038(5) -0.0009(5) 0.0022(5)
C25 0.0284(10) 0.0283(10) 0.0266(10) 0.0089(8) -0.0121(8) 0.0049(8)
C15 0.0128(6) 0.0180(7) 0.0179(7) 0.0017(6) 0.0014(5) 0.0077(5)
C17 0.0202(8) 0.0129(7) 0.0230(8) -0.0014(6) 0.0008(6) 0.0041(6)
N1 0.0116(5) 0.0119(5) 0.0114(5) 0.0027(4) 0.0017(4) 0.0032(4)
C31 0.0110(6) 0.0135(6) 0.0145(6) 0.0037(5) 0.0004(5) 0.0046(5)
C13 0.0128(7) 0.0299(9) 0.0238(9) 0.0077(7) -0.0039(6) 0.0058(6)
C11 0.0150(7) 0.0146(7) 0.0166(7) 0.0004(5) -0.0001(5) 0.0029(5)
C1 0.0139(6) 0.0164(7) 0.0139(7) 0.0051(5) 0.0034(5) 0.0040(5)
C50 0.0120(6) 0.0209(8) 0.0209(8) 0.0003(6) 0.0005(5) 0.0074(6)
C4 0.0121(6) 0.0103(6) 0.0158(7) 0.0014(5) 0.0010(5) 0.0035(5)
C43 0.0118(6) 0.0109(6) 0.0186(7) 0.0014(5) -0.0002(5) 0.0040(5)
C10 0.0085(6) 0.0128(6) 0.0150(6) 0.0023(5) -0.0006(5) 0.0032(5)
C47 0.0196(8) 0.0122(7) 0.0261(9) 0.0034(6) 0.0014(6) 0.0022(6)
C7 0.0226(8) 0.0120(7) 0.0311(9) 0.0045(6) 0.0034(7) 0.0072(6)
C14 0.0138(7) 0.0285(9) 0.0240(8) 0.0057(7) 0.0019(6) 0.0117(6)
C23 0.0210(8) 0.0318(10) 0.0181(8) 0.0056(7) 0.0006(6) 0.0142(7)
C3 0.0189(7) 0.0240(8) 0.0208(8) 0.0116(7) 0.0026(6) 0.0077(6)
C27 0.0256(8) 0.0153(7) 0.0157(7) 0.0016(6) -0.0029(6) 0.0037(6)
C24 0.0229(9) 0.0382(11) 0.0279(10) 0.0125(8) -0.0017(7) 0.0153(8)
N2 0.0092(5) 0.0118(5) 0.0137(6) 0.0033(4) 0.0023(4) 0.0025(4)
C48 0.0122(6) 0.0122(6) 0.0223(8) 0.0020(5) 0.0017(5) 0.0022(5)
C42 0.0181(7) 0.0135(7) 0.0226(8) 0.0004(6) -0.0003(6) 0.0051(6)
C32 0.0215(8) 0.0161(7) 0.0164(7) 0.0000(6) -0.0031(6) 0.0083(6)
C52 0.0127(7) 0.0308(9) 0.0284(9) 0.0114(8) -0.0034(6) 0.0063(7)
C6 0.0173(7) 0.0108(7) 0.0338(10) 0.0035(6) 0.0021(7) 0.0021(6)
C53 0.0171(8) 0.0295(9) 0.0192(8) 0.0028(7) -0.0052(6) 0.0022(7)
C5 0.0118(6) 0.0121(6) 0.0243(8) 0.0026(6) 0.0016(6) 0.0022(5)
C34 0.0283(9) 0.0304(10) 0.0247(9) 0.0032(7) -0.0093(7) 0.0167(8)
C33 0.0329(10) 0.0232(9) 0.0199(8) -0.0017(7) -0.0104(7) 0.0134(8)
C51 0.0127(7) 0.0274(9) 0.0296(9) 0.0049(7) 0.0010(6) 0.0097(6)
C57 0.0347(12) 0.0272(11) 0.0697(19) 0.0139(11) 0.0229(12) 0.0081(9)
C60 0.0252(9) 0.0211(8) 0.0276(9) 0.0045(7) 0.0023(7) 0.0037(7)
C12 0.0163(7) 0.0221(8) 0.0184(8) 0.0026(6) -0.0040(6) 0.0025(6)
C49 0.0088(6) 0.0120(6) 0.0169(7) 0.0034(5) 0.0004(5) 0.0023(5)
C9 0.0134(6) 0.0127(6) 0.0223(8) 0.0041(6) 0.0026(5) 0.0051(5)
C56 0.0319(11) 0.0426(13) 0.0294(11) 0.0036(10) 0.0035(9) 0.0049(10)
C39 0.0272(9) 0.0265(9) 0.0208(8) -0.0001(7) 0.0035(7) 0.0188(7)
C29 0.0206(8) 0.0225(8) 0.0243(9) 0.0122(7) 0.0024(6) 0.0071(6)
C2 0.0133(7) 0.0251(8) 0.0233(8) 0.0084(7) 0.0066(6) 0.0048(6)
C37 0.0134(6) 0.0131(6) 0.0133(6) 0.0005(5) -0.0005(5) 0.0063(5)
C30 0.0252(9) 0.0278(9) 0.0205(8) 0.0059(7) 0.0105(7) 0.0068(7)
C40 0.0388(11) 0.0202(8) 0.0210(8) -0.0044(7) -0.0032(7) 0.0185(8)
C36 0.0215(8) 0.0219(8) 0.0161(7) 0.0030(6) 0.0017(6) 0.0133(6)
C26 0.0374(11) 0.0204(8) 0.0189(8) 0.0016(7) -0.0100(8) 0.0041(8)
C19 0.0400(11) 0.0224(9) 0.0231(9) -0.0053(7) -0.0023(8) 0.0186(8)
C58 0.0472(14) 0.0314(11) 0.0275(10) -0.0038(8) -0.0129(9) 0.0206(10)
C21 0.0197(7) 0.0194(7) 0.0189(8) 0.0009(6) 0.0031(6) 0.0093(6)
C45 0.0179(8) 0.0150(7) 0.0387(11) -0.0006(7) -0.0017(7) 0.0083(6)
C41 0.0302(9) 0.0147(7) 0.0283(9) -0.0021(7) -0.0057(7) 0.0083(7)
C28 0.0134(6) 0.0191(7) 0.0185(7) 0.0073(6) 0.0041(5) 0.0041(6)
C44 0.0136(7) 0.0122(7) 0.0307(9) 0.0003(6) 0.0018(6) 0.0050(5)
C46 0.0241(8) 0.0123(7) 0.0305(9) 0.0009(6) -0.0041(7) 0.0070(6)
C38 0.0162(7) 0.0196(7) 0.0194(8) -0.0006(6) 0.0014(6) 0.0089(6)
C35 0.0275(9) 0.0325(10) 0.0221(9) 0.0044(7) 0.0004(7) 0.0212(8)
C8 0.0180(7) 0.0155(7) 0.0267(9) 0.0053(6) 0.0039(6) 0.0086(6)
C59 0.0429(13) 0.0315(11) 0.0332(11) -0.0072(9) -0.0137(10) 0.0214(10)
C16 0.0158(7) 0.0129(6) 0.0139(7) -0.0003(5) -0.0003(5) 0.0053(5)
C20 0.0308(10) 0.0285(9) 0.0229(9) -0.0002(7) 0.0052(7) 0.0202(8)
C18 0.0319(10) 0.0138(7) 0.0277(9) -0.0035(7) -0.0041(8) 0.0073(7)
C55 0.0618(18) 0.0466(15) 0.0357(13) -0.0062(11) -0.0092(12) 0.0311(14)
Cl22 0.057(4) 0.048(4) 0.0375(13) 0.0076(19) 0.005(2) 0.030(3)
Cl24 0.047(2) 0.071(3) 0.053(3) -0.0089(17) 0.0147(18) 0.032(2)
Cl19 0.064(7) 0.156(19) 0.091(9) 0.032(11) 0.012(6) 0.053(10)
Cl18 0.097(11) 0.108(15) 0.059(6) 0.012(8) 0.010(7) 0.061(11)
Cl15 0.076(6) 0.079(5) 0.048(3) -0.039(4) -0.031(4) 0.056(5)
Cl12 0.083(8) 0.095(11) 0.041(6) -0.043(7) -0.026(6) 0.050(9)

loop_
_atom_type_symbol
_atom_type_description
_atom_type_scat_dispersion_real
_atom_type_scat_dispersion_imag
_atom_type_scat_source
C C 0.0033 0.0016 'International Tables Vol C Tables 4.2.6.8 and 6.1.1.4'
H H 0.0000 0.0000 'International Tables Vol C Tables 4.2.6.8 and 6.1.1.4'
Cl Cl 0.1484 0.1585 'International Tables Vol C Tables 4.2.6.8 and 6.1.1.4'
Cr Cr 0.3209 0.6236 'International Tables Vol C Tables 4.2.6.8 and 6.1.1.4'
N N 0.0061 0.0033 'International Tables Vol C Tables 4.2.6.8 and 6.1.1.4'
P P 0.1023 0.0942 'International Tables Vol C Tables 4.2.6.8 and 6.1.1.4'

loop_
_geom_angle_atom_site_label_1
_geom_angle_atom_site_label_2
_geom_angle_atom_site_label_3
_geom_angle
_geom_angle_site_symmetry_1
_geom_angle_site_symmetry_3
P1 Cr1 P2 66.444(16) . .
Cl3 Cr1 P1 86.320(16) . .
Cl3 Cr1 Cl1 96.288(17) . .
Cl3 Cr1 Cl2 86.290(16) . .
Cl3 Cr1 Cl2 170.454(17) . 2_666
Cl3 Cr1 P2 85.166(16) . .
Cl1 Cr1 P1 92.031(18) . .
Cl1 Cr1 Cl2 103.411(18) . .
Cl1 Cr1 Cl2 88.440(17) . 2_666
Cl1 Cr1 P2 158.340(18) . .
Cl2 Cr1 P1 163.517(17) . .
Cl2 Cr1 P1 101.840(16) 2_666 .
Cl2 Cr1 Cl2 84.544(16) 2_666 .
Cl2 Cr1 P2 93.506(16) 2_666 .
Cl2 Cr1 P2 98.248(17) . .
Cl5 Cr2 Cl5 84.172(17) . 2_875
Cl5 Cr2 P4 162.612(18) 2_875 .
Cl5 Cr2 P4 100.428(17) . .
Cl5 Cr2 P3 96.792(17) 2_875 .
Cl5 Cr2 P3 91.712(16) . .
Cl6 Cr2 Cl5 171.628(17) . .
Cl6 Cr2 Cl5 87.874(17) . 2_875
Cl6 Cr2 P4 86.441(17) . .
Cl6 Cr2 Cl4 94.919(17) . .
Cl6 Cr2 P3 86.626(16) . .
P4 Cr2 P3 66.487(16) . .
Cl4 Cr2 Cl5 103.639(18) . 2_875
Cl4 Cr2 Cl5 89.505(17) . .
Cl4 Cr2 P4 93.218(18) . .
Cl4 Cr2 P3 159.550(18) . .
Cr2 Cl5 Cr2 95.827(16) . 2_875
N1 P1 Cr1 94.88(5) . .
N1 P1 C4 108.49(7) . .
N1 P1 C10 111.61(7) . .
C4 P1 Cr1 125.15(5) . .
C10 P1 Cr1 111.99(5) . .
C10 P1 C4 104.33(7) . .
Cr1 Cl2 Cr1 95.457(16) 2_666 .
C43 P4 Cr2 125.99(5) . .
N2 P4 Cr2 95.30(5) . .
N2 P4 C43 107.10(7) . .
N2 P4 C49 108.78(7) . .
C49 P4 Cr2 114.47(5) . .
C49 P4 C43 103.85(7) . .
C22 P2 Cr1 128.35(6) . .
N1 P2 Cr1 92.78(5) . .
N1 P2 C22 106.71(7) . .
N1 P2 C16 109.15(7) . .
C16 P2 Cr1 116.34(6) . .
C16 P2 C22 101.82(8) . .
C31 P3 Cr2 126.14(5) . .
N2 P3 Cr2 92.50(5) . .
N2 P3 C31 107.09(7) . .
N2 P3 C37 112.68(7) . .
C37 P3 Cr2 113.65(5) . .
C37 P3 C31 104.13(7) . .
C53 C54 H54 120.2 . .
C53 C54 C49 119.62(17) . .
C49 C54 H54 120.2 . .
C23 C22 P2 120.62(13) . .
C23 C22 C27 118.75(16) . .
C27 C22 P2 120.63(13) . .
C24 C25 H25 120.2 . .
C26 C25 H25 120.2 . .
C26 C25 C24 119.68(18) . .
C10 C15 H15 120.0 . .
C14 C15 H15 120.0 . .
C14 C15 C10 119.93(16) . .
C16 C17 H17 120.1 . .
C18 C17 H17 120.1 . .
C18 C17 C16 119.78(17) . .
P1 N1 P2 105.52(7) . .
C1 N1 P1 130.26(11) . .
C1 N1 P2 122.14(11) . .
C32 C31 P3 121.95(12) . .
C32 C31 C36 118.84(15) . .
C36 C31 P3 119.21(13) . .
C14 C13 H13 119.9 . .
C12 C13 H13 119.9 . .
C12 C13 C14 120.14(16) . .
C10 C11 H11 120.0 . .
C12 C11 H11 120.0 . .
C12 C11 C10 119.95(16) . .
N1 C1 H1 106.7 . .
N1 C1 C3 112.86(13) . .
N1 C1 C2 113.03(13) . .
C3 C1 H1 106.7 . .
C2 C1 H1 106.7 . .
C2 C1 C3 110.51(14) . .
C51 C50 H50 119.9 . .
C49 C50 H50 119.9 . .
C49 C50 C51 120.15(17) . .
C5 C4 P1 121.23(12) . .
C9 C4 P1 119.25(12) . .
C9 C4 C5 119.42(14) . .
C48 C43 P4 119.76(12) . .
C44 C43 P4 120.29(12) . .
C44 C43 C48 119.55(15) . .
C15 C10 P1 121.59(12) . .
C15 C10 C11 119.61(14) . .
C11 C10 P1 118.18(12) . .
C48 C47 H47 119.9 . .
C46 C47 H47 119.9 . .
C46 C47 C48 120.16(16) . .
C6 C7 H7 120.0 . .
C8 C7 H7 120.0 . .
C8 C7 C6 119.91(16) . .
C15 C14 H14 119.9 . .
C13 C14 C15 120.27(17) . .
C13 C14 H14 119.9 . .
C22 C23 H23 119.8 . .
C24 C23 C22 120.35(18) . .
C24 C23 H23 119.8 . .
C1 C3 H3A 109.5 . .
C1 C3 H3B 109.5 . .
C1 C3 H3C 109.5 . .
H3A C3 H3B 109.5 . .
H3A C3 H3C 109.5 . .
H3B C3 H3C 109.5 . .
C22 C27 H27 119.8 . .
C26 C27 C22 120.36(18) . .
C26 C27 H27 119.8 . .
C25 C24 H24 119.8 . .
C23 C24 C25 120.5(2) . .
C23 C24 H24 119.8 . .
P4 N2 P3 105.22(7) . .
C28 N2 P4 121.94(11) . .
C28 N2 P3 130.70(11) . .
C43 C48 H48 119.9 . .
C47 C48 C43 120.16(15) . .
C47 C48 H48 119.9 . .
C37 C42 H42 120.2 . .
C41 C42 H42 120.2 . .
C41 C42 C37 119.68(17) . .
C31 C32 H32 119.8 . .
C33 C32 C31 120.39(16) . .
C33 C32 H32 119.8 . .
C53 C52 H52 120.0 . .
C51 C52 H52 120.0 . .
C51 C52 C53 119.95(16) . .
C7 C6 H6 120.0 . .
C5 C6 C7 120.09(16) . .
C5 C6 H6 120.0 . .
C54 C53 H53 119.8 . .
C52 C53 C54 120.33(17) . .
C52 C53 H53 119.8 . .
C4 C5 H5 119.9 . .
C6 C5 C4 120.19(15) . .
C6 C5 H5 119.9 . .
C33 C34 H34 120.1 . .
C33 C34 C35 119.82(17) . .
C35 C34 H34 120.1 . .
C32 C33 H33 119.8 . .
C34 C33 C32 120.37(18) . .
C34 C33 H33 119.8 . .
C50 C51 H51 119.9 . .
C52 C51 C50 120.16(17) . .
C52 C51 H51 119.9 . .
Cl23 C57 Cl21 108.0(2) . .
Cl23 C57 H57A 110.1 . .
Cl23 C57 H57B 110.1 . .
Cl21 C57 H57A 110.1 . .
Cl21 C57 H57B 110.1 . .
H57A C57 H57B 108.4 . .
H57C C57 H57D 107.3 . .
Cl22 C57 H57C 108.1 . .
Cl22 C57 H57D 108.1 . .
Cl24 C57 H57C 108.1 . .
Cl24 C57 H57D 108.1 . .
Cl24 C57 Cl22 117.0(8) . .
Cl20 C60 H60A 109.2 . .
Cl20 C60 H60B 109.2 . .
Cl17 C60 Cl20 112.18(12) . .
Cl17 C60 H60A 109.2 . .
Cl17 C60 H60B 109.2 . .
H60A C60 H60B 107.9 . .
H60C C60 H60D 108.9 . .
Cl19 C60 H60C 110.8 . .
Cl19 C60 H60D 110.8 . .
Cl19 C60 Cl18 104.5(8) . .
Cl18 C60 H60C 110.8 . .
Cl18 C60 H60D 110.8 . .
C13 C12 C11 120.07(17) . .
C13 C12 H12 120.0 . .
C11 C12 H12 120.0 . .
C54 C49 P4 118.45(12) . .
C50 C49 P4 121.18(13) . .
C50 C49 C54 119.78(15) . .
C4 C9 H9 119.9 . .
C8 C9 C4 120.12(15) . .
C8 C9 H9 119.9 . .
Cl8 C56 Cl7 110.93(13) . .
Cl8 C56 H56A 109.5 . .
Cl8 C56 H56B 109.5 . .
Cl7 C56 H56A 109.5 . .
Cl7 C56 H56B 109.5 . .
H56A C56 H56B 108.0 . .
C40 C39 H39 119.7 . .
C40 C39 C38 120.51(17) . .
C38 C39 H39 119.7 . .
H29A C29 H29B 109.5 . .
H29A C29 H29C 109.5 . .
H29B C29 H29C 109.5 . .
C28 C29 H29A 109.5 . .
C28 C29 H29B 109.5 . .
C28 C29 H29C 109.5 . .
C1 C2 H2A 109.5 . .
C1 C2 H2B 109.5 . .
C1 C2 H2C 109.5 . .
H2A C2 H2B 109.5 . .
H2A C2 H2C 109.5 . .
H2B C2 H2C 109.5 . .
C42 C37 P3 115.63(12) . .
C38 C37 P3 124.83(13) . .
C38 C37 C42 119.41(15) . .
H30A C30 H30B 109.5 . .
H30A C30 H30C 109.5 . .
H30B C30 H30C 109.5 . .
C28 C30 H30A 109.5 . .
C28 C30 H30B 109.5 . .
C28 C30 H30C 109.5 . .
C39 C40 H40 120.3 . .
C39 C40 C41 119.32(17) . .
C41 C40 H40 120.3 . .
C31 C36 H36 119.8 . .
C35 C36 C31 120.36(17) . .
C35 C36 H36 119.8 . .
C25 C26 C27 120.34(19) . .
C25 C26 H26 119.8 . .
C27 C26 H26 119.8 . .
C20 C19 H19 120.1 . .
C18 C19 H19 120.1 . .
C18 C19 C20 119.77(17) . .
Cl14 C58 Cl16 114.34(18) . .
Cl14 C58 H58A 108.7 . .
Cl14 C58 H58B 108.7 . .
Cl14 C58 H58C 109.9 . .
Cl14 C58 H58D 109.9 . .
Cl14 C58 Cl15 108.8(5) . .
Cl16 C58 H58A 108.7 . .
Cl16 C58 H58B 108.7 . .
H58A C58 H58B 107.6 . .
H58C C58 H58D 108.3 . .
Cl15 C58 H58C 109.9 . .
Cl15 C58 H58D 109.9 . .
C16 C21 H21 120.2 . .
C16 C21 C20 119.57(17) . .
C20 C21 H21 120.2 . .
C44 C45 H45 119.9 . .
C46 C45 H45 119.9 . .
C46 C45 C44 120.14(17) . .
C42 C41 H41 119.6 . .
C40 C41 C42 120.89(18) . .
C40 C41 H41 119.6 . .
N2 C28 C29 112.79(14) . .
N2 C28 C30 112.82(14) . .
N2 C28 H28 107.0 . .
C29 C28 H28 107.0 . .
C30 C28 C29 109.97(16) . .
C30 C28 H28 107.0 . .
C43 C44 C45 119.79(16) . .
C43 C44 H44 120.1 . .
C45 C44 H44 120.1 . .
C47 C46 C45 120.10(16) . .
C47 C46 H46 119.9 . .
C45 C46 H46 119.9 . .
C39 C38 H38 120.0 . .
C37 C38 C39 120.09(17) . .
C37 C38 H38 120.0 . .
C34 C35 C36 120.17(17) . .
C34 C35 H35 119.9 . .
C36 C35 H35 119.9 . .
C7 C8 C9 120.24(16) . .
C7 C8 H8 119.9 . .
C9 C8 H8 119.9 . .
Cl11 C59 Cl13 112.62(16) . .
Cl11 C59 H59A 109.1 . .
Cl11 C59 H59B 109.1 . .
Cl11 C59 H59C 110.3 . .
Cl11 C59 H59D 110.3 . .
Cl13 C59 H59A 109.1 . .
Cl13 C59 H59B 109.1 . .
H59A C59 H59B 107.8 . .
H59C C59 H59D 108.5 . .
Cl12 C59 Cl11 107.2(10) . .
Cl12 C59 H59C 110.3 . .
Cl12 C59 H59D 110.3 . .
C17 C16 P2 115.72(13) . .
C21 C16 P2 124.34(13) . .
C21 C16 C17 119.92(15) . .
C19 C20 C21 120.39(18) . .
C19 C20 H20 119.8 . .
C21 C20 H20 119.8 . .
C17 C18 H18 119.7 . .
C19 C18 C17 120.53(18) . .
C19 C18 H18 119.7 . .
Cl10 C55 Cl9 112.28(17) . .
Cl10 C55 H55A 109.1 . .
Cl10 C55 H55B 109.1 . .
Cl9 C55 H55A 109.1 . .
Cl9 C55 H55B 109.1 . .
H55A C55 H55B 107.9 . .

loop_
_geom_bond_atom_site_label_1
_geom_bond_atom_site_label_2
_geom_bond_distance
_geom_bond_site_symmetry_2
Cr1 P1 2.4501(5) .
Cr1 Cl3 2.2706(4) .
Cr1 Cl1 2.2954(5) .
Cr1 Cl2 2.3502(4) 2_666
Cr1 Cl2 2.4090(5) .
Cr1 P2 2.5031(5) .
Cr2 Cl5 2.3950(5) 2_875
Cr2 Cl5 2.3584(4) .
Cr2 Cl6 2.2779(4) .
Cr2 P4 2.4319(5) .
Cr2 Cl4 2.2928(5) .
Cr2 P3 2.5074(5) .
Cl5 Cr2 2.3949(5) 2_875
P1 N1 1.7000(14) .
P1 C4 1.8157(16) .
P1 C10 1.8082(15) .
Cl2 Cr1 2.3502(4) 2_666
P4 C43 1.8215(16) .
P4 N2 1.7017(14) .
P4 C49 1.8042(16) .
P2 C22 1.8228(16) .
P2 N1 1.7093(14) .
P2 C16 1.8097(16) .
P3 C31 1.8217(16) .
P3 N2 1.7073(14) .
P3 C37 1.8130(16) .
Cl14 C58 1.754(2) .
Cl8 C56 1.748(3) .
Cl11 C59 1.760(2) .
Cl20 C60 1.764(2) .
Cl13 C59 1.773(4) .
Cl10 C55 1.761(3) .
Cl7 C56 1.778(3) .
Cl17 C60 1.758(2) .
Cl23 C57 1.822(7) .
Cl21 C57 1.847(8) .
Cl9 C55 1.761(3) .
Cl16 C58 1.762(4) .
C54 H54 0.9500 .
C54 C53 1.393(2) .
C54 C49 1.396(2) .
C22 C23 1.395(2) .
C22 C27 1.400(2) .
C25 H25 0.9500 .
C25 C24 1.389(3) .
C25 C26 1.379(3) .
C15 H15 0.9500 .
C15 C10 1.392(2) .
C15 C14 1.392(2) .
C17 H17 0.9500 .
C17 C16 1.399(2) .
C17 C18 1.389(2) .
N1 C1 1.499(2) .
C31 C32 1.394(2) .
C31 C36 1.399(2) .
C13 H13 0.9500 .
C13 C14 1.387(3) .
C13 C12 1.385(3) .
C11 H11 0.9500 .
C11 C10 1.401(2) .
C11 C12 1.393(2) .
C1 H1 1.0000 .
C1 C3 1.525(2) .
C1 C2 1.524(2) .
C50 H50 0.9500 .
C50 C51 1.392(2) .
C50 C49 1.390(2) .
C4 C5 1.398(2) .
C4 C9 1.394(2) .
C43 C48 1.399(2) .
C43 C44 1.398(2) .
C47 H47 0.9500 .
C47 C48 1.393(2) .
C47 C46 1.387(3) .
C7 H7 0.9500 .
C7 C6 1.391(3) .
C7 C8 1.387(3) .
C14 H14 0.9500 .
C23 H23 0.9500 .
C23 C24 1.388(3) .
C3 H3A 0.9800 .
C3 H3B 0.9800 .
C3 H3C 0.9800 .
C27 H27 0.9500 .
C27 C26 1.393(3) .
C24 H24 0.9500 .
N2 C28 1.505(2) .
C48 H48 0.9500 .
C42 H42 0.9500 .
C42 C37 1.398(2) .
C42 C41 1.389(3) .
C32 H32 0.9500 .
C32 C33 1.390(2) .
C52 H52 0.9500 .
C52 C53 1.389(3) .
C52 C51 1.382(3) .
C6 H6 0.9500 .
C6 C5 1.389(2) .
C53 H53 0.9500 .
C5 H5 0.9500 .
C34 H34 0.9500 .
C34 C33 1.381(3) .
C34 C35 1.387(3) .
C33 H33 0.9500 .
C51 H51 0.9500 .
C57 H57A 0.9900 .
C57 H57B 0.9900 .
C57 H57C 0.9900 .
C57 H57D 0.9900 .
C57 Cl22 1.612(14) .
C57 Cl24 1.608(15) .
C60 H60A 0.9900 .
C60 H60B 0.9900 .
C60 H60C 0.9900 .
C60 H60D 0.9900 .
C60 Cl19 1.670(17) .
C60 Cl18 1.82(2) .
C12 H12 0.9500 .
C9 H9 0.9500 .
C9 C8 1.392(2) .
C56 H56A 0.9900 .
C56 H56B 0.9900 .
C39 H39 0.9500 .
C39 C40 1.384(3) .
C39 C38 1.393(2) .
C29 H29A 0.9800 .
C29 H29B 0.9800 .
C29 H29C 0.9800 .
C29 C28 1.528(2) .
C2 H2A 0.9800 .
C2 H2B 0.9800 .
C2 H2C 0.9800 .
C37 C38 1.393(2) .
C30 H30A 0.9800 .
C30 H30B 0.9800 .
C30 H30C 0.9800 .
C30 C28 1.514(3) .
C40 H40 0.9500 .
C40 C41 1.388(3) .
C36 H36 0.9500 .
C36 C35 1.389(2) .
C26 H26 0.9500 .
C19 H19 0.9500 .
C19 C20 1.391(3) .
C19 C18 1.383(3) .
C58 H58A 0.9900 .
C58 H58B 0.9900 .
C58 H58C 0.9900 .
C58 H58D 0.9900 .
C58 Cl15 1.755(7) .
C21 H21 0.9500 .
C21 C16 1.393(2) .
C21 C20 1.395(3) .
C45 H45 0.9500 .
C45 C44 1.400(2) .
C45 C46 1.390(3) .
C41 H41 0.9500 .
C28 H28 1.0000 .
C44 H44 0.9500 .
C46 H46 0.9500 .
C38 H38 0.9500 .
C35 H35 0.9500 .
C8 H8 0.9500 .
C59 H59A 0.9900 .
C59 H59B 0.9900 .
C59 H59C 0.9900 .
C59 H59D 0.9900 .
C59 Cl12 1.723(11) .
C20 H20 0.9500 .
C18 H18 0.9500 .
C55 H55A 0.9900 .
C55 H55B 0.9900 .

loop_
_geom_torsion_atom_site_label_1
_geom_torsion_atom_site_label_2
_geom_torsion_atom_site_label_3
_geom_torsion_atom_site_label_4
_geom_torsion
Cr1 P1 N1 P2 5.58(6)
Cr1 P1 N1 C1 169.04(13)
Cr1 P1 C4 C5 157.38(12)
Cr1 P1 C4 C9 -26.08(16)
Cr1 P1 C10 C15 85.40(14)
Cr1 P1 C10 C11 -85.54(13)
Cr1 P2 C22 C23 23.86(17)
Cr1 P2 C22 C27 -156.99(11)
Cr1 P2 N1 P1 -5.45(6)
Cr1 P2 N1 C1 -170.58(11)
Cr1 P2 C16 C17 73.69(14)
Cr1 P2 C16 C21 -108.09(14)
Cr2 P4 C43 C48 -171.86(11)
Cr2 P4 C43 C44 15.39(18)
Cr2 P4 N2 P3 -6.37(6)
Cr2 P4 N2 C28 -171.37(11)
Cr2 P4 C49 C54 85.44(13)
Cr2 P4 C49 C50 -85.73(14)
Cr2 P3 C31 C32 142.77(12)
Cr2 P3 C31 C36 -38.02(16)
Cr2 P3 N2 P4 6.16(6)
Cr2 P3 N2 C28 169.32(13)
Cr2 P3 C37 C42 -82.48(13)
Cr2 P3 C37 C38 93.38(15)
P1 N1 C1 C3 -70.04(18)
P1 N1 C1 C2 56.29(19)
P1 C4 C5 C6 175.22(14)
P1 C4 C9 C8 -175.87(14)
P4 C43 C48 C47 -169.63(14)
P4 C43 C44 C45 169.97(15)
P4 N2 C28 C29 87.83(17)
P4 N2 C28 C30 -146.80(13)
P2 C22 C23 C24 -179.55(16)
P2 C22 C27 C26 179.54(14)
P2 N1 C1 C3 91.05(16)
P2 N1 C1 C2 -142.62(13)
P3 C31 C32 C33 -178.34(15)
P3 C31 C36 C35 178.98(15)
P3 N2 C28 C29 -72.94(19)
P3 N2 C28 C30 52.4(2)
P3 C37 C38 C39 -179.18(14)
C22 P2 N1 P1 126.09(8)
C22 P2 N1 C1 -39.04(14)
C22 P2 C16 C17 -70.50(14)
C22 P2 C16 C21 107.73(15)
C22 C23 C24 C25 -0.3(3)
C22 C27 C26 C25 0.3(3)
N1 P1 C4 C5 -92.43(15)
N1 P1 C4 C9 84.11(14)
N1 P1 C10 C15 -19.59(16)
N1 P1 C10 C11 169.48(12)
N1 P2 C22 C23 -83.72(15)
N1 P2 C22 C27 95.43(14)
N1 P2 C16 C17 176.94(13)
N1 P2 C16 C21 -4.84(17)
C31 P3 N2 P4 -122.97(8)
C31 P3 N2 C28 40.20(15)
C31 P3 C37 C42 58.25(14)
C31 P3 C37 C38 -125.89(15)
C31 C32 C33 C34 -1.1(3)
C31 C36 C35 C34 -0.2(3)
C4 P1 N1 P2 -124.05(8)
C4 P1 N1 C1 39.41(15)
C4 P1 C10 C15 -136.53(14)
C4 P1 C10 C11 52.53(14)
C4 C9 C8 C7 0.3(3)
C43 P4 N2 P3 123.87(7)
C43 P4 N2 C28 -41.13(13)
C43 P4 C49 C54 -55.56(14)
C43 P4 C49 C50 133.27(14)
C10 P1 N1 P2 121.56(8)
C10 P1 N1 C1 -74.99(15)
C10 P1 C4 C5 26.66(16)
C10 P1 C4 C9 -156.81(14)
C10 C15 C14 C13 1.0(3)
C10 C11 C12 C13 -0.3(3)
C7 C6 C5 C4 0.8(3)
C14 C15 C10 P1 -172.71(13)
C14 C15 C10 C11 -1.9(2)
C14 C13 C12 C11 -0.6(3)
C23 C22 C27 C26 -1.3(3)
C27 C22 C23 C24 1.3(3)
C24 C25 C26 C27 0.7(3)
N2 P4 C43 C48 78.08(15)
N2 P4 C43 C44 -94.67(15)
N2 P4 C49 C54 -169.37(12)
N2 P4 C49 C50 19.46(16)
N2 P3 C31 C32 -110.90(14)
N2 P3 C31 C36 68.30(15)
N2 P3 C37 C42 173.96(12)
N2 P3 C37 C38 -10.19(17)
C48 C43 C44 C45 -2.8(3)
C48 C47 C46 C45 -1.7(3)
C42 C37 C38 C39 -3.5(3)
C32 C31 C36 C35 -1.8(3)
C6 C7 C8 C9 -0.8(3)
C53 C54 C49 P4 -171.68(14)
C53 C54 C49 C50 -0.4(3)
C53 C52 C51 C50 0.3(3)
C5 C4 C9 C8 0.7(3)
C33 C34 C35 C36 1.6(3)
C51 C50 C49 P4 171.08(14)
C51 C50 C49 C54 0.0(3)
C51 C52 C53 C54 -0.6(3)
C12 C13 C14 C15 0.3(3)
C12 C11 C10 P1 172.67(13)
C12 C11 C10 C15 1.5(2)
C49 P4 C43 C48 -36.94(16)
C49 P4 C43 C44 150.32(15)
C49 P4 N2 P3 -124.46(7)
C49 P4 N2 C28 70.53(13)
C49 C54 C53 C52 0.7(3)
C49 C50 C51 C52 0.0(3)
C9 C4 C5 C6 -1.3(3)
C39 C40 C41 C42 -1.2(3)
C37 P3 C31 C32 8.66(16)
C37 P3 C31 C36 -172.13(13)
C37 P3 N2 P4 123.12(8)
C37 P3 N2 C28 -73.72(15)
C37 C42 C41 C40 -1.1(3)
C40 C39 C38 C37 1.1(3)
C36 C31 C32 C33 2.4(3)
C26 C25 C24 C23 -0.7(3)
C41 C42 C37 P3 179.54(15)
C41 C42 C37 C38 3.4(3)
C44 C43 C48 C47 3.2(3)
C44 C45 C46 C47 2.1(3)
C46 C47 C48 C43 -0.9(3)
C46 C45 C44 C43 0.2(3)
C38 C39 C40 C41 1.2(3)
C35 C34 C33 C32 -1.0(3)
C8 C7 C6 C5 0.2(3)
C16 P2 C22 C23 161.90(15)
C16 P2 C22 C27 -18.95(15)
C16 P2 N1 P1 -124.60(8)
C16 P2 N1 C1 70.27(13)
C16 C17 C18 C19 -0.6(3)
C16 C21 C20 C19 -0.4(3)
C20 C19 C18 C17 1.9(3)
C20 C21 C16 P2 -176.37(14)
C20 C21 C16 C17 1.8(3)
C18 C17 C16 P2 177.02(15)
C18 C17 C16 C21 -1.3(3)
C18 C19 C20 C21 -1.4(3)
